data_4311909
loop_
_publ_author_name
'Eric Burkholder'
'Vladimir Golub'
'Charles J. O'Connor'
'Jon Zubieta'

_publ_contact_author_address
;Department of Chemistry 
111 College Place
Syracuse University
Syracuse NY 13244    
;
_publ_contact_author_email jazubiet@syr.edu
_publ_contact_author_fax '(315) 443-4070'
_publ_contact_author_name 'Jon Zubieta'
_publ_contact_author_phone '(315) 443-2547'
_publ_section_title
;
 Solid-State Coordination Chemistry of the
 Oxomolybdate-Organodiphosphonate/Nickel-Organoimine System: Structural
 Influences of the Secondary Metal Coordination Cation and Diphosphonate
 Tether Lengths
;
_journal_name_full 'Inorganic Chemistry'
_journal_page_first 7014
_journal_page_last 7029
_journal_paper_doi 10.1021/ic049201k
_journal_volume 43
_journal_year 2004
_chemical_formula_sum 'C13 H12 Cu Mo3 N3 O15 P2'
_chemical_formula_weight 863.56
_space_group_IT_number 2
_symmetry_cell_setting triclinic
_symmetry_Int_Tables_number 2
_symmetry_space_group_name_Hall '-P 1'
_symmetry_space_group_name_H-M 'P -1'
_atom_sites_solution_hydrogens difmap
_atom_sites_solution_primary direct
_atom_sites_solution_secondary difmap
_audit_creation_method SHELXL-97
_cell_angle_alpha 70.7740(10)
_cell_angle_beta 74.8060(10)
_cell_angle_gamma 70.4950(10)
_cell_formula_units_Z 2
_cell_length_a 9.6137(6)
_cell_length_b 11.3905(7)
_cell_length_c 11.5527(7)
_cell_measurement_reflns_used 7229
_cell_measurement_temperature 90(2)
_cell_measurement_theta_max 31.51
_cell_measurement_theta_min 1.97
_cell_volume 1109.40(12)
_computing_cell_refinement 'Bruker SMART'
_computing_data_collection 'Bruker SMART'
_computing_data_reduction 'Bruker SAINT'
_computing_molecular_graphics 'Bruker SHELXTL and CrystalMaker 5.1'
_computing_publication_material 'Bruker SHELXTL'
_computing_structure_refinement 'SHELXL-97 (Sheldrick, 1997)'
_computing_structure_solution 'SHELXS-97 (Sheldrick, 1990)'
_diffrn_ambient_temperature 90(2)
_diffrn_detector_area_resol_mean 512
_diffrn_measured_fraction_theta_full 0.978
_diffrn_measured_fraction_theta_max 0.978
_diffrn_measurement_device_type 'P4 w/ APEX CCD area detector'
_diffrn_measurement_method 'Phi and omega scans'
_diffrn_radiation_monochromator graphite
_diffrn_radiation_probe x-ray
_diffrn_radiation_type MoK\a
_diffrn_radiation_wavelength 0.71073
_diffrn_reflns_av_R_equivalents 0.0236
_diffrn_reflns_av_sigmaI/netI 0.0364
_diffrn_reflns_limit_h_max 14
_diffrn_reflns_limit_h_min -14
_diffrn_reflns_limit_k_max 16
_diffrn_reflns_limit_k_min -16
_diffrn_reflns_limit_l_max 16
_diffrn_reflns_limit_l_min -16
_diffrn_reflns_number 14473
_diffrn_reflns_theta_full 31.51
_diffrn_reflns_theta_max 31.51
_diffrn_reflns_theta_min 1.97
_diffrn_source 'fine-focus sealed tube'
_diffrn_standards_decay_% 0.001
_exptl_absorpt_coefficient_mu 2.831
_exptl_absorpt_correction_type multi-scan
_exptl_absorpt_process_details 'SADABS SHELXL-97 (sheldrick 1997)'
_exptl_crystal_colour green
_exptl_crystal_density_diffrn 2.585
_exptl_crystal_density_method 'not measured'
_exptl_crystal_description block
_exptl_crystal_F_000 832
_exptl_crystal_size_max 0.20
_exptl_crystal_size_mid 0.15
_exptl_crystal_size_min 0.10
_refine_diff_density_max 1.068
_refine_diff_density_min -0.894
_refine_diff_density_rms 0.150
_refine_ls_extinction_method none
_refine_ls_goodness_of_fit_ref 1.030
_refine_ls_hydrogen_treatment refall
_refine_ls_matrix_type full
_refine_ls_number_parameters 382
_refine_ls_number_reflns 7229
_refine_ls_number_restraints 0
_refine_ls_restrained_S_all 1.030
_refine_ls_R_factor_all 0.0316
_refine_ls_R_factor_gt 0.0278
_refine_ls_shift/su_max 0.001
_refine_ls_shift/su_mean 0.000
_refine_ls_structure_factor_coef Fsqd
_refine_ls_weighting_details 'calc w=1/[\s^2^(Fo^2^)+(0.0288P)^2^+1.5534P] where P=(Fo^2^+2Fc^2^)/3'
_refine_ls_weighting_scheme calc
_refine_ls_wR_factor_gt 0.0652
_refine_ls_wR_factor_ref 0.0671
_reflns_number_gt 6578
_reflns_number_total 7229
_reflns_threshold_expression >2sigma(I)
_cod_data_source_file ic049201ksi20040618_041105.cif
_cod_data_source_block compound2
_cod_database_code 4311909

loop_
_symmetry_equiv_pos_as_xyz
'x, y, z'
'-x, -y, -z'

loop_
_atom_site_label
_atom_site_type_symbol
_atom_site_fract_x
_atom_site_fract_y
_atom_site_fract_z
_atom_site_U_iso_or_equiv
_atom_site_adp_type
_atom_site_occupancy
_atom_site_symmetry_multiplicity
_atom_site_calc_flag
_atom_site_refinement_flags
_atom_site_disorder_assembly
_atom_site_disorder_group
Mo1 Mo 1.19978(2) 0.834821(19) 0.281194(19) 0.00729(5) Uani 1 1 d . . .
Mo2 Mo 1.49981(2) 0.59054(2) 0.236647(19) 0.00703(5) Uani 1 1 d . . .
Mo3 Mo 0.93861(2) 0.752264(19) 0.522221(18) 0.00605(5) Uani 1 1 d . . .
Cu1 Cu 0.70171(3) 0.84003(3) 0.79990(3) 0.00782(6) Uani 1 1 d . . .
P1 P 1.18527(7) 0.50774(6) 0.39381(6) 0.00604(11) Uani 1 1 d . . .
P2 P 1.29320(7) 0.59528(6) 0.54856(6) 0.00630(11) Uani 1 1 d . . .
O1 O 1.32141(18) 0.48977(17) 0.29197(16) 0.0079(3) Uani 1 1 d . . .
O2 O 1.33705(19) 0.72880(17) 0.17952(16) 0.0092(3) Uani 1 1 d . . .
O3 O 1.5736(2) 0.52647(19) 0.11263(17) 0.0126(3) Uani 1 1 d . . .
O4 O 1.58400(19) 0.44155(17) 0.37327(16) 0.0086(3) Uani 1 1 d . . .
O5 O 1.6168(2) 0.67803(18) 0.22782(18) 0.0128(3) Uani 1 1 d . . .
O6 O 1.3000(2) 0.93426(18) 0.27798(17) 0.0112(3) Uani 1 1 d . . .
O7 O 1.0889(2) 0.92184(18) 0.17166(18) 0.0129(4) Uani 1 1 d . . .
O8 O 1.14318(19) 0.66814(17) 0.60761(16) 0.0084(3) Uani 1 1 d . . .
O9 O 0.84345(19) 0.81232(17) 0.64943(16) 0.0091(3) Uani 1 1 d . . .
O10 O 0.92034(19) 0.56895(17) 0.60294(16) 0.0078(3) Uani 1 1 d . . .
O11 O 0.8016(2) 0.79280(17) 0.43714(17) 0.0103(3) Uani 1 1 d . . .
O12 O 1.04844(19) 0.86711(17) 0.42561(17) 0.0091(3) Uani 1 1 d . . .
O13 O 1.09535(19) 0.65222(16) 0.37391(16) 0.0072(3) Uani 1 1 d . . .
O14 O 1.34977(19) 0.67106(17) 0.41596(16) 0.0078(3) Uani 1 1 d . . .
O90 O 0.6934(3) 0.6364(2) 0.8677(2) 0.0152(4) Uani 1 1 d . . .
N1 N 0.8533(2) 0.7996(2) 0.9053(2) 0.0092(4) Uani 1 1 d . . .
N2 N 0.5730(2) 0.9146(2) 0.93612(19) 0.0082(4) Uani 1 1 d . . .
N3 N 0.5064(2) 0.8975(2) 0.7407(2) 0.0096(4) Uani 1 1 d . . .
C1 C 1.2597(3) 0.4547(2) 0.5351(2) 0.0075(4) Uani 1 1 d . . .
C2 C 0.9891(3) 0.7181(3) 0.8892(2) 0.0114(4) Uani 1 1 d . . .
C3 C 1.0788(3) 0.6691(3) 0.9794(3) 0.0147(5) Uani 1 1 d . . .
C4 C 1.0234(3) 0.7027(3) 1.0907(3) 0.0133(5) Uani 1 1 d . . .
C5 C 0.8808(3) 0.7881(2) 1.1088(2) 0.0103(4) Uani 1 1 d . . .
C6 C 0.8001(3) 0.8376(2) 1.0123(2) 0.0080(4) Uani 1 1 d . . .
C7 C 0.6458(3) 0.9266(2) 1.0148(2) 0.0090(4) Uani 1 1 d . . .
C8 C 0.4322(3) 0.9812(2) 0.9179(2) 0.0082(4) Uani 1 1 d . . .
C9 C 0.3878(3) 0.9447(2) 0.8226(2) 0.0094(4) Uani 1 1 d . . .
C10 C 0.2431(3) 0.9496(2) 0.8186(2) 0.0108(4) Uani 1 1 d . . .
C11 C 0.2194(3) 0.9156(2) 0.7212(3) 0.0124(5) Uani 1 1 d . . .
C12 C 0.3394(3) 0.8771(3) 0.6326(3) 0.0135(5) Uani 1 1 d . . .
C13 C 0.4825(3) 0.8658(3) 0.6474(2) 0.0121(5) Uani 1 1 d . . .
H1A H 1.340(4) 0.396(3) 0.522(3) 0.009(8) Uiso 1 1 d . . .
H1B H 1.194(4) 0.434(4) 0.600(4) 0.020(9) Uiso 1 1 d . . .
H2 H 1.019(4) 0.693(3) 0.823(3) 0.012(8) Uiso 1 1 d . . .
H3 H 1.164(4) 0.621(4) 0.967(4) 0.025(10) Uiso 1 1 d . . .
H4 H 1.082(4) 0.666(3) 1.152(3) 0.016(9) Uiso 1 1 d . . .
H5 H 0.843(4) 0.805(3) 1.184(3) 0.009(8) Uiso 1 1 d . . .
H10 H 0.166(4) 0.975(3) 0.877(3) 0.007(7) Uiso 1 1 d . . .
H11 H 0.123(4) 0.920(3) 0.716(3) 0.015(8) Uiso 1 1 d . . .
H12 H 0.325(4) 0.855(3) 0.565(3) 0.014(8) Uiso 1 1 d . . .
H13 H 0.565(4) 0.834(3) 0.592(3) 0.013(8) Uiso 1 1 d . . .
H90A H 0.684(5) 0.601(5) 0.832(4) 0.038(13) Uiso 1 1 d . . .
H90B H 0.647(5) 0.614(4) 0.933(4) 0.033(12) Uiso 1 1 d . . .

loop_
_atom_site_aniso_label
_atom_site_aniso_U_11
_atom_site_aniso_U_22
_atom_site_aniso_U_33
_atom_site_aniso_U_23
_atom_site_aniso_U_13
_atom_site_aniso_U_12
Mo1 0.00657(9) 0.00689(9) 0.00710(9) -0.00098(7) -0.00063(7) -0.00144(7)
Mo2 0.00560(8) 0.00850(9) 0.00612(9) -0.00101(7) -0.00079(7) -0.00192(7)
Mo3 0.00507(8) 0.00631(9) 0.00650(9) -0.00222(7) -0.00053(7) -0.00103(6)
Cu1 0.00593(12) 0.00997(14) 0.00761(13) -0.00424(11) -0.00079(10) -0.00065(10)
P1 0.0058(2) 0.0062(2) 0.0062(2) -0.0016(2) -0.0011(2) -0.0017(2)
P2 0.0055(2) 0.0073(3) 0.0061(3) -0.0020(2) -0.0009(2) -0.0018(2)
O1 0.0062(7) 0.0101(8) 0.0078(8) -0.0037(6) -0.0001(6) -0.0022(6)
O2 0.0090(7) 0.0095(8) 0.0075(8) -0.0011(6) -0.0013(6) -0.0016(6)
O3 0.0110(8) 0.0152(9) 0.0089(8) -0.0045(7) 0.0005(6) -0.0005(7)
O4 0.0080(7) 0.0089(8) 0.0095(8) -0.0025(6) -0.0039(6) -0.0011(6)
O5 0.0106(8) 0.0145(9) 0.0133(9) 0.0004(7) -0.0038(7) -0.0063(7)
O6 0.0128(8) 0.0099(8) 0.0114(8) -0.0019(7) -0.0005(7) -0.0057(7)
O7 0.0103(8) 0.0134(9) 0.0119(8) -0.0028(7) -0.0025(7) 0.0005(7)
O8 0.0070(7) 0.0091(8) 0.0087(8) -0.0031(6) -0.0016(6) -0.0009(6)
O9 0.0089(7) 0.0089(8) 0.0092(8) -0.0033(6) -0.0019(6) -0.0008(6)
O10 0.0071(7) 0.0081(7) 0.0088(8) -0.0016(6) -0.0024(6) -0.0026(6)
O11 0.0094(8) 0.0098(8) 0.0109(8) -0.0019(7) -0.0038(6) -0.0008(6)
O12 0.0081(7) 0.0076(8) 0.0108(8) -0.0036(6) 0.0006(6) -0.0015(6)
O13 0.0068(7) 0.0064(7) 0.0076(7) -0.0021(6) -0.0012(6) -0.0007(6)
O14 0.0077(7) 0.0087(8) 0.0055(7) -0.0002(6) -0.0003(6) -0.0026(6)
O90 0.0256(10) 0.0129(9) 0.0099(9) -0.0045(7) 0.0002(8) -0.0098(8)
N1 0.0081(9) 0.0096(9) 0.0089(9) -0.0019(7) -0.0016(7) -0.0016(7)
N2 0.0081(8) 0.0091(9) 0.0078(9) -0.0025(7) -0.0003(7) -0.0032(7)
N3 0.0079(9) 0.0107(9) 0.0106(9) -0.0052(8) -0.0003(7) -0.0016(7)
C1 0.0063(9) 0.0087(10) 0.0069(10) -0.0011(8) -0.0006(8) -0.0026(8)
C2 0.0099(10) 0.0119(11) 0.0114(11) -0.0058(9) -0.0017(9) 0.0008(8)
C3 0.0094(10) 0.0161(12) 0.0165(12) -0.0070(10) -0.0042(9) 0.0034(9)
C4 0.0119(11) 0.0131(11) 0.0133(11) -0.0039(9) -0.0066(9) 0.0022(9)
C5 0.0095(10) 0.0111(11) 0.0098(10) -0.0024(9) -0.0031(8) -0.0012(8)
C6 0.0064(9) 0.0082(10) 0.0097(10) -0.0035(8) -0.0009(8) -0.0015(8)
C7 0.0086(10) 0.0097(10) 0.0081(10) -0.0020(8) -0.0003(8) -0.0028(8)
C8 0.0090(10) 0.0078(10) 0.0075(10) -0.0015(8) -0.0006(8) -0.0031(8)
C9 0.0082(10) 0.0097(10) 0.0101(10) -0.0040(9) -0.0004(8) -0.0018(8)
C10 0.0070(10) 0.0108(11) 0.0145(11) -0.0039(9) -0.0024(9) -0.0014(8)
C11 0.0121(11) 0.0110(11) 0.0171(12) -0.0055(9) -0.0054(9) -0.0029(9)
C12 0.0140(11) 0.0136(11) 0.0163(12) -0.0063(10) -0.0051(9) -0.0037(9)
C13 0.0120(11) 0.0130(11) 0.0123(11) -0.0064(9) -0.0020(9) -0.0017(9)

loop_
_atom_type_symbol
_atom_type_description
_atom_type_scat_dispersion_real
_atom_type_scat_dispersion_imag
_atom_type_scat_source
C C 0.0033 0.0016 'International Tables Vol C Tables 4.2.6.8 and 6.1.1.4'
H H 0.0000 0.0000 'International Tables Vol C Tables 4.2.6.8 and 6.1.1.4'
N N 0.0061 0.0033 'International Tables Vol C Tables 4.2.6.8 and 6.1.1.4'
O O 0.0106 0.0060 'International Tables Vol C Tables 4.2.6.8 and 6.1.1.4'
P P 0.1023 0.0942 'International Tables Vol C Tables 4.2.6.8 and 6.1.1.4'
Cu Cu 0.3201 1.2651 'International Tables Vol C Tables 4.2.6.8 and 6.1.1.4'
Mo Mo -1.6832 0.6857 'International Tables Vol C Tables 4.2.6.8 and 6.1.1.4'

loop_
_geom_angle_atom_site_label_1
_geom_angle_atom_site_label_2
_geom_angle_atom_site_label_3
_geom_angle
_geom_angle_site_symmetry_1
_geom_angle_site_symmetry_3
_geom_angle_publ_flag
O6 Mo1 O7 104.70(9) . . ?
O6 Mo1 O2 102.02(8) . . ?
O7 Mo1 O2 94.25(8) . . ?
O6 Mo1 O12 97.36(8) . . ?
O7 Mo1 O12 96.92(8) . . ?
O2 Mo1 O12 154.36(8) . . ?
O6 Mo1 O14 87.89(8) . . ?
O7 Mo1 O14 165.31(8) . . ?
O2 Mo1 O14 75.43(7) . . ?
O12 Mo1 O14 88.78(7) . . ?
O6 Mo1 O13 154.31(8) . . ?
O7 Mo1 O13 99.63(8) . . ?
O2 Mo1 O13 84.08(7) . . ?
O12 Mo1 O13 71.34(6) . . ?
O14 Mo1 O13 69.31(6) . . ?
O5 Mo2 O3 104.17(9) . . ?
O5 Mo2 O2 98.50(8) . . ?
O3 Mo2 O2 102.17(8) . . ?
O5 Mo2 O4 94.90(8) . . ?
O3 Mo2 O4 100.77(8) . . ?
O2 Mo2 O4 149.62(7) . . ?
O5 Mo2 O1 165.81(8) . . ?
O3 Mo2 O1 89.96(8) . . ?
O2 Mo2 O1 79.46(7) . . ?
O4 Mo2 O1 80.91(7) . . ?
O5 Mo2 O14 86.66(8) . . ?
O3 Mo2 O14 168.77(8) . . ?
O2 Mo2 O14 72.80(7) . . ?
O4 Mo2 O14 80.95(6) . . ?
O1 Mo2 O14 79.31(6) . . ?
O11 Mo3 O9 102.45(8) . . ?
O11 Mo3 O12 100.68(8) . . ?
O9 Mo3 O12 104.72(8) . . ?
O11 Mo3 O10 93.60(8) . . ?
O9 Mo3 O10 96.37(8) . . ?
O12 Mo3 O10 151.14(7) . . ?
O11 Mo3 O8 167.10(8) . . ?
O9 Mo3 O8 89.76(7) . . ?
O12 Mo3 O8 79.89(7) . . ?
O10 Mo3 O8 80.75(7) . . ?
O11 Mo3 O13 86.80(7) . . ?
O9 Mo3 O13 170.33(7) . . ?
O12 Mo3 O13 75.91(7) . . ?
O10 Mo3 O13 80.05(7) . . ?
O8 Mo3 O13 80.82(6) . . ?
O9 Cu1 N2 163.86(8) . . ?
O9 Cu1 N1 96.53(8) . . ?
N2 Cu1 N1 80.68(9) . . ?
O9 Cu1 N3 101.45(8) . . ?
N2 Cu1 N3 81.29(9) . . ?
N1 Cu1 N3 161.82(9) . . ?
O9 Cu1 O90 92.95(8) . . ?
N2 Cu1 O90 102.90(8) . . ?
N1 Cu1 O90 89.84(9) . . ?
N3 Cu1 O90 91.90(9) . . ?
O9 Cu1 O6 87.46(7) . 2_776 ?
N2 Cu1 O6 76.86(8) . 2_776 ?
N1 Cu1 O6 92.74(8) . 2_776 ?
N3 Cu1 O6 85.43(8) . 2_776 ?
O90 Cu1 O6 177.32(7) . 2_776 ?
O1 P1 O10 111.27(10) . 2_766 ?
O1 P1 O13 111.20(10) . . ?
O10 P1 O13 107.99(10) 2_766 . ?
O1 P1 C1 105.10(10) . . ?
O10 P1 C1 112.37(11) 2_766 . ?
O13 P1 C1 108.92(10) . . ?
O8 P2 O4 112.31(10) . 2_866 ?
O8 P2 O14 113.30(10) . . ?
O4 P2 O14 107.53(10) 2_866 . ?
O8 P2 C1 104.68(11) . . ?
O4 P2 C1 111.56(10) 2_866 . ?
O14 P2 C1 107.41(11) . . ?
P1 O1 Mo2 126.28(10) . . ?
Mo2 O2 Mo1 122.92(9) . . ?
P2 O4 Mo2 137.40(11) 2_866 . ?
Mo1 O6 Cu1 139.96(10) . 2_776 ?
P2 O8 Mo3 124.96(10) . . ?
Mo3 O9 Cu1 161.69(11) . . ?
P1 O10 Mo3 136.30(10) 2_766 . ?
Mo3 O12 Mo1 122.77(9) . . ?
P1 O13 Mo3 127.43(10) . . ?
P1 O13 Mo1 125.80(9) . . ?
Mo3 O13 Mo1 89.97(6) . . ?
P2 O14 Mo1 125.70(9) . . ?
P2 O14 Mo2 129.53(10) . . ?
Mo1 O14 Mo2 88.33(6) . . ?
C2 N1 C6 120.1(2) . . ?
C2 N1 Cu1 123.32(18) . . ?
C6 N1 Cu1 115.09(16) . . ?
C8 N2 C7 125.9(2) . . ?
C8 N2 Cu1 115.35(16) . . ?
C7 N2 Cu1 115.46(16) . . ?
C13 N3 C9 119.5(2) . . ?
C13 N3 Cu1 124.99(17) . . ?
C9 N3 Cu1 113.51(17) . . ?
P1 C1 P2 104.97(12) . . ?
N1 C2 C3 121.7(2) . . ?
C2 C3 C4 118.7(2) . . ?
C3 C4 C5 120.1(2) . . ?
C6 C5 C4 118.0(2) . . ?
N1 C6 C5 121.3(2) . . ?
N1 C6 C7 112.6(2) . . ?
C5 C6 C7 126.0(2) . . ?
N2 C7 C8 116.7(2) . 2_677 ?
N2 C7 C6 111.9(2) . . ?
C8 C7 C6 131.5(2) 2_677 . ?
N2 C8 C7 117.4(2) . 2_677 ?
N2 C8 C9 111.6(2) . . ?
C7 C8 C9 130.9(2) 2_677 . ?
N3 C9 C10 121.4(2) . . ?
N3 C9 C8 113.1(2) . . ?
C10 C9 C8 125.4(2) . . ?
C9 C10 C11 118.4(2) . . ?
C12 C11 C10 119.7(2) . . ?
C11 C12 C13 118.6(2) . . ?
N3 C13 C12 122.0(2) . . ?

loop_
_geom_bond_atom_site_label_1
_geom_bond_atom_site_label_2
_geom_bond_distance
_geom_bond_site_symmetry_2
_geom_bond_publ_flag
Mo1 O6 1.7010(18) . ?
Mo1 O7 1.7018(19) . ?
Mo1 O2 1.9072(17) . ?
Mo1 O12 1.9519(17) . ?
Mo1 O14 2.3346(17) . ?
Mo1 O13 2.4176(17) . ?
Mo2 O5 1.7002(18) . ?
Mo2 O3 1.7026(18) . ?
Mo2 O2 1.8908(17) . ?
Mo2 O4 2.0037(17) . ?
Mo2 O1 2.2191(17) . ?
Mo2 O14 2.4525(17) . ?
Mo3 O11 1.6995(18) . ?
Mo3 O9 1.7333(17) . ?
Mo3 O12 1.8479(18) . ?
Mo3 O10 2.0340(17) . ?
Mo3 O8 2.2124(17) . ?
Mo3 O13 2.3002(17) . ?
Cu1 O9 1.9521(18) . ?
Cu1 N2 1.971(2) . ?
Cu1 N1 1.983(2) . ?
Cu1 N3 1.995(2) . ?
Cu1 O90 2.213(2) . ?
Cu1 O6 2.4241(18) 2_776 ?
P1 O1 1.5204(18) . ?
P1 O10 1.5317(18) 2_766 ?
P1 O13 1.5535(18) . ?
P1 C1 1.793(2) . ?
P2 O8 1.5140(18) . ?
P2 O4 1.5375(18) 2_866 ?
P2 O14 1.5471(18) . ?
P2 C1 1.797(2) . ?
O4 P2 1.5375(18) 2_866 ?
O6 Cu1 2.4241(18) 2_776 ?
O10 P1 1.5317(18) 2_766 ?
N1 C2 1.334(3) . ?
N1 C6 1.360(3) . ?
N2 C8 1.345(3) . ?
N2 C7 1.346(3) . ?
N3 C13 1.336(3) . ?
N3 C9 1.358(3) . ?
C2 C3 1.381(4) . ?
C3 C4 1.383(4) . ?
C4 C5 1.401(3) . ?
C5 C6 1.383(3) . ?
C6 C7 1.490(3) . ?
C7 C8 1.406(3) 2_677 ?
C8 C7 1.406(3) 2_677 ?
C8 C9 1.495(3) . ?
C9 C10 1.385(3) . ?
C10 C11 1.396(4) . ?
C11 C12 1.382(4) . ?
C12 C13 1.389(4) . ?
